data_4313660
loop_
_publ_author_name
'Richard D. Adams'
'Burjor Captain'
'O-Sung Kwon'
'Shaobin Miao'

_publ_section_title
;
 New Disulfido Molybdenum-Manganese Complexes Exhibit Facile Addition of
 Small Molecules to the Sulfur Atoms
;
_journal_name_full 'Inorganic Chemistry'
_journal_page_first 3356
_journal_page_last 3365
_journal_paper_doi 10.1021/ic030034i
_journal_volume 42
_journal_year 2003
_chemical_formula_sum 'C13 H9 Mn Mo O5 S2'
_chemical_formula_weight 460.20
_chemical_name_systematic
;
  ?
;
_space_group_IT_number 2
_symmetry_cell_setting triclinic
_symmetry_space_group_name_Hall '-P 1'
_symmetry_space_group_name_H-M 'P -1'
_atom_sites_solution_hydrogens geom
_atom_sites_solution_primary direct
_atom_sites_solution_secondary difmap
_audit_creation_method SHELXL-97
_cell_angle_alpha 91.428(2)
_cell_angle_beta 99.149(2)
_cell_angle_gamma 116.8480(10)
_cell_formula_units_Z 4
_cell_length_a 8.6479(7)
_cell_length_b 9.1002(7)
_cell_length_c 22.7655(17)
_cell_measurement_reflns_used 5268
_cell_measurement_temperature 293(2)
_cell_measurement_theta_max 28.18
_cell_measurement_theta_min 2.52
_cell_volume 1568.6(2)
_computing_cell_refinement 'SAINT+ NT V6.02a (Bruker, 1998)'
_computing_data_collection 'SMART NT V5.619 (Bruker, 2000)'
_computing_data_reduction 'SAINT+ NT V6.02a'
_computing_molecular_graphics 'SHELXTL V5.1 (Sheldrick, 1997)'
_computing_publication_material 'SHELXTL V5.1'
_computing_structure_refinement 'SHELXL-97 (Sheldrick, 1997)'
_computing_structure_solution 'SHELXS-97 (Sheldrick, 1990)'
_diffrn_ambient_temperature 293(2)
_diffrn_measured_fraction_theta_full 0.989
_diffrn_measured_fraction_theta_max 0.989
_diffrn_measurement_device_type 'Bruker SMART APEX CCD diffractometer'
_diffrn_measurement_method 'omega scans'
_diffrn_radiation_monochromator graphite
_diffrn_radiation_source 'fine-focus sealed tube'
_diffrn_radiation_type MoK\a
_diffrn_radiation_wavelength 0.71073
_diffrn_reflns_av_R_equivalents 0.0211
_diffrn_reflns_av_sigmaI/netI 0.0351
_diffrn_reflns_limit_h_max 11
_diffrn_reflns_limit_h_min -11
_diffrn_reflns_limit_k_max 12
_diffrn_reflns_limit_k_min -12
_diffrn_reflns_limit_l_max 30
_diffrn_reflns_limit_l_min -30
_diffrn_reflns_number 16751
_diffrn_reflns_theta_full 28.36
_diffrn_reflns_theta_max 28.36
_diffrn_reflns_theta_min 0.91
_diffrn_standards_decay_% <1%
_exptl_absorpt_coefficient_mu 1.887
_exptl_absorpt_correction_T_max 1.000
_exptl_absorpt_correction_T_min 0.911
_exptl_absorpt_correction_type multi-scan
_exptl_absorpt_process_details '(SADABS, Bruker, 1997)'
_exptl_crystal_colour Orange
_exptl_crystal_density_diffrn 1.949
_exptl_crystal_density_meas 0
_exptl_crystal_density_method 'not measured'
_exptl_crystal_description block
_exptl_crystal_F_000 904
_exptl_crystal_size_max 0.20
_exptl_crystal_size_mid 0.15
_exptl_crystal_size_min 0.04
_refine_diff_density_max 0.913
_refine_diff_density_min -0.470
_refine_diff_density_rms 0.098
_refine_ls_extinction_method none
_refine_ls_goodness_of_fit_ref 1.039
_refine_ls_hydrogen_treatment mixed
_refine_ls_matrix_type full
_refine_ls_number_parameters 397
_refine_ls_number_reflns 7773
_refine_ls_number_restraints 0
_refine_ls_restrained_S_all 1.039
_refine_ls_R_factor_all 0.0544
_refine_ls_R_factor_gt 0.0455
_refine_ls_shift/su_max 0.001
_refine_ls_shift/su_mean 0.000
_refine_ls_structure_factor_coef Fsqd
_refine_ls_weighting_details 'calc w=1/[\s^2^(Fo^2^)+(0.0582P)^2^+1.7400P] where P=(Fo^2^+2Fc^2^)/3'
_refine_ls_weighting_scheme calc
_refine_ls_wR_factor_gt 0.1104
_refine_ls_wR_factor_ref 0.1164
_reflns_number_gt 6742
_reflns_number_total 7773
_reflns_threshold_expression >2sigma(I)
_cod_data_source_file ic030034i_11.cif
_cod_data_source_block momns2as
_cod_depositor_comments
;
The following automatic conversions were performed:

'_symmetry_cell_setting' value 'Triclinic' changed to 'triclinic'
according to the built-in table from CIF Core dictionary named
'cif_core.dic' version 2.4.1 from 2010-06-29.

Automatic conversion script
Id: cif_fix_values 1646 2011-03-28 12:23:43Z adriana 
;
_cod_database_code 4313660

loop_
_symmetry_equiv_pos_as_xyz
'x, y, z'
'-x, -y, -z'

loop_
_atom_site_label
_atom_site_type_symbol
_atom_site_fract_x
_atom_site_fract_y
_atom_site_fract_z
_atom_site_U_iso_or_equiv
_atom_site_adp_type
_atom_site_occupancy
_atom_site_symmetry_multiplicity
_atom_site_calc_flag
_atom_site_refinement_flags
_atom_site_disorder_assembly
_atom_site_disorder_group
Mo1 Mo 0.32247(5) 0.55424(4) 0.130209(15) 0.03760(10) Uani 1 1 d . . .
Mo2 Mo 0.78408(4) 0.58084(4) 0.393940(15) 0.03655(10) Uani 1 1 d . . .
Mn1 Mn 0.43187(8) 0.88391(8) 0.11595(3) 0.04091(15) Uani 1 1 d . . .
Mn2 Mn 0.56516(8) 0.24494(7) 0.38825(3) 0.03979(15) Uani 1 1 d . . .
S1 S 0.59871(14) 0.79479(14) 0.18056(5) 0.0456(2) Uani 1 1 d . . .
S2 S 0.46203(16) 0.70701(15) 0.04973(5) 0.0477(2) Uani 1 1 d . . .
S3 S 0.67936(15) 0.36982(14) 0.30753(5) 0.0456(2) Uani 1 1 d . . .
S4 S 0.86330(15) 0.36426(15) 0.42757(5) 0.0481(2) Uani 1 1 d . . .
O10 O 0.3519(5) 1.0291(5) 0.21655(17) 0.0688(10) Uani 1 1 d . . .
O11 O 0.1706(5) 0.9287(5) 0.03004(18) 0.0744(11) Uani 1 1 d . . .
O12 O 0.7150(6) 1.2008(5) 0.0966(2) 0.0878(13) Uani 1 1 d . . .
O20 O -0.0192(5) 0.5546(5) 0.05931(19) 0.0735(11) Uani 1 1 d . . .
O21 O 0.1854(6) 0.6523(5) 0.23646(19) 0.0801(12) Uani 1 1 d . . .
O50 O 0.4476(7) 0.1549(5) 0.50228(19) 0.0880(13) Uani 1 1 d . . .
O51 O 0.2043(5) 0.1593(5) 0.3284(2) 0.0777(12) Uani 1 1 d . . .
O52 O 0.5162(6) -0.0845(5) 0.3510(2) 0.0881(13) Uani 1 1 d . . .
O60 O 0.6915(5) 0.5568(5) 0.52201(15) 0.0655(9) Uani 1 1 d . . .
O61 O 0.4070(4) 0.5514(4) 0.35096(18) 0.0644(9) Uani 1 1 d . . .
C1 C 0.4504(8) 0.3810(6) 0.1571(2) 0.0614(13) Uani 1 1 d . . .
H1 H 0.5683 0.4220 0.1753 0.074 Uiso 1 1 calc R . .
C2 C 0.3832(8) 0.3435(6) 0.0957(2) 0.0617(13) Uani 1 1 d . . .
H2 H 0.4490 0.3547 0.0660 0.074 Uiso 1 1 calc R . .
C3 C 0.2000(8) 0.2863(6) 0.0862(2) 0.0656(14) Uani 1 1 d . . .
H3 H 0.1232 0.2545 0.0494 0.079 Uiso 1 1 calc R . .
C4 C 0.1543(7) 0.2861(6) 0.1431(3) 0.0629(13) Uani 1 1 d . . .
H4 H 0.0412 0.2524 0.1506 0.075 Uiso 1 1 calc R . .
C5 C 0.3109(8) 0.3463(6) 0.1862(2) 0.0623(13) Uani 1 1 d . . .
H5 H 0.3192 0.3605 0.2274 0.075 Uiso 1 1 calc R . .
C10 C 0.3820(6) 0.9733(5) 0.1777(2) 0.0462(9) Uani 1 1 d . . .
C11 C 0.2705(6) 0.9098(6) 0.0629(2) 0.0503(10) Uani 1 1 d . . .
C12 C 0.6025(7) 1.0756(6) 0.1035(2) 0.0576(12) Uani 1 1 d . . .
C20 C 0.1102(6) 0.5610(6) 0.0839(2) 0.0520(10) Uani 1 1 d . . .
C21 C 0.2372(6) 0.6221(6) 0.1978(2) 0.0519(10) Uani 1 1 d . . .
C30 C 0.6908(7) 0.7488(7) 0.0726(2) 0.0616(13) Uani 1 1 d . . .
H30A H 0.7014 0.6507 0.0613 0.074 Uiso 1 1 calc R . .
H30B H 0.7644 0.8376 0.0515 0.074 Uiso 1 1 calc R . .
C31 C 0.7564(6) 0.7961(7) 0.1381(2) 0.0559(12) Uani 1 1 d . . .
C32 C 0.9155(8) 0.8378(10) 0.1650(3) 0.094(2) Uani 1 1 d . . .
H32A H 0.9985 0.8396 0.1431 0.113 Uiso 1 1 calc R . .
H32B H 0.9474 0.8660 0.2062 0.113 Uiso 1 1 calc R . .
C50 C 0.4946(7) 0.1913(6) 0.4583(2) 0.0574(12) Uani 1 1 d . . .
C51 C 0.3441(6) 0.1935(5) 0.3525(2) 0.0504(10) Uani 1 1 d . . .
C52 C 0.5330(6) 0.0432(6) 0.3663(2) 0.0540(11) Uani 1 1 d . . .
C60 C 0.7190(5) 0.5581(5) 0.47517(19) 0.0446(9) Uani 1 1 d . . .
C61 C 0.5405(6) 0.5541(5) 0.3674(2) 0.0470(10) Uani 1 1 d . . .
C70 C 0.9561(7) 0.3240(7) 0.3666(2) 0.0622(13) Uani 1 1 d . . .
H70A H 1.0765 0.4104 0.3698 0.075 Uiso 1 1 calc R . .
H70B H 0.9594 0.2193 0.3700 0.075 Uiso 1 1 calc R . .
C71 C 0.8530(6) 0.3176(6) 0.3079(2) 0.0532(11) Uani 1 1 d . . .
C72 C 0.8771(10) 0.2627(10) 0.2580(3) 0.100(3) Uani 1 1 d . . .
H72A H 0.9619 0.2261 0.2591 0.120 Uiso 1 1 calc R . .
H72B H 0.8093 0.2604 0.2216 0.120 Uiso 1 1 calc R . .
C90 C 0.9976(8) 0.7625(7) 0.3429(3) 0.0717(16) Uani 1 1 d . . .
H90 H 1.0192 0.7294 0.3075 0.086 Uiso 1 1 calc R . .
C91 C 1.0852(7) 0.7655(7) 0.4001(3) 0.0745(17) Uani 1 1 d . . .
H91 H 1.1734 0.7334 0.4096 0.089 Uiso 1 1 calc R . .
C92 C 1.0162(7) 0.8254(6) 0.4403(3) 0.0680(15) Uani 1 1 d . . .
H92 H 1.0511 0.8410 0.4817 0.082 Uiso 1 1 calc R . .
C93 C 0.8865(7) 0.8581(5) 0.4083(2) 0.0577(12) Uani 1 1 d . . .
H93 H 0.8206 0.9000 0.4246 0.069 Uiso 1 1 calc R . .
C94 C 0.8718(7) 0.8172(6) 0.3471(2) 0.0614(13) Uani 1 1 d . . .
H94 H 0.7939 0.8250 0.3156 0.074 Uiso 1 1 calc R . .

loop_
_atom_site_aniso_label
_atom_site_aniso_U_11
_atom_site_aniso_U_22
_atom_site_aniso_U_33
_atom_site_aniso_U_23
_atom_site_aniso_U_13
_atom_site_aniso_U_12
Mo1 0.04367(19) 0.03957(18) 0.03470(18) 0.00318(13) 0.00643(13) 0.02400(15)
Mo2 0.03398(17) 0.03513(17) 0.03597(18) 0.00317(13) 0.00581(13) 0.01234(13)
Mn1 0.0414(3) 0.0400(3) 0.0435(3) 0.0050(3) 0.0044(3) 0.0218(3)
Mn2 0.0399(3) 0.0349(3) 0.0459(3) 0.0082(2) 0.0117(3) 0.0171(3)
S1 0.0425(5) 0.0547(6) 0.0408(5) 0.0038(4) 0.0020(4) 0.0254(5)
S2 0.0560(6) 0.0603(7) 0.0362(5) 0.0083(5) 0.0120(4) 0.0337(5)
S3 0.0479(6) 0.0475(6) 0.0360(5) 0.0011(4) 0.0046(4) 0.0186(5)
S4 0.0466(6) 0.0588(6) 0.0436(6) 0.0027(5) 0.0015(4) 0.0308(5)
O10 0.085(3) 0.061(2) 0.067(2) -0.0063(18) 0.014(2) 0.041(2)
O11 0.077(3) 0.074(2) 0.076(3) 0.008(2) -0.014(2) 0.047(2)
O12 0.071(3) 0.068(3) 0.103(3) 0.031(2) 0.017(2) 0.012(2)
O20 0.053(2) 0.076(3) 0.089(3) 0.010(2) -0.0059(19) 0.0331(19)
O21 0.102(3) 0.080(3) 0.076(3) 0.009(2) 0.050(2) 0.046(2)
O50 0.123(4) 0.083(3) 0.075(3) 0.036(2) 0.055(3) 0.048(3)
O51 0.0418(19) 0.065(2) 0.114(3) 0.018(2) 0.004(2) 0.0178(17)
O52 0.108(3) 0.046(2) 0.116(4) 0.002(2) 0.014(3) 0.042(2)
O60 0.063(2) 0.094(3) 0.0419(18) 0.0014(17) 0.0121(15) 0.037(2)
O61 0.0482(19) 0.058(2) 0.088(3) 0.0163(18) 0.0011(17) 0.0290(17)
C1 0.080(4) 0.055(3) 0.067(3) 0.012(2) 0.009(3) 0.047(3)
C2 0.091(4) 0.057(3) 0.058(3) 0.005(2) 0.018(3) 0.052(3)
C3 0.085(4) 0.051(3) 0.062(3) -0.011(2) -0.005(3) 0.039(3)
C4 0.062(3) 0.040(2) 0.082(4) 0.013(2) 0.021(3) 0.017(2)
C5 0.097(4) 0.058(3) 0.051(3) 0.019(2) 0.022(3) 0.048(3)
C10 0.046(2) 0.038(2) 0.055(3) 0.0007(18) 0.0033(19) 0.0217(18)
C11 0.054(3) 0.046(2) 0.054(3) 0.0042(19) 0.004(2) 0.027(2)
C12 0.059(3) 0.058(3) 0.059(3) 0.014(2) 0.007(2) 0.030(2)
C20 0.050(3) 0.053(3) 0.054(3) 0.007(2) 0.006(2) 0.025(2)
C21 0.058(3) 0.047(2) 0.055(3) 0.005(2) 0.016(2) 0.026(2)
C30 0.055(3) 0.085(4) 0.058(3) 0.016(3) 0.023(2) 0.039(3)
C31 0.045(2) 0.068(3) 0.064(3) 0.020(2) 0.020(2) 0.030(2)
C32 0.060(4) 0.153(7) 0.079(4) 0.011(4) 0.011(3) 0.058(4)
C50 0.070(3) 0.050(3) 0.058(3) 0.014(2) 0.023(2) 0.030(2)
C51 0.042(2) 0.035(2) 0.069(3) 0.011(2) 0.012(2) 0.0122(18)
C52 0.052(3) 0.041(2) 0.069(3) 0.010(2) 0.012(2) 0.021(2)
C60 0.039(2) 0.051(2) 0.046(2) 0.0022(18) 0.0070(17) 0.0230(19)
C61 0.049(2) 0.041(2) 0.050(2) 0.0094(18) 0.0127(19) 0.0191(19)
C70 0.059(3) 0.083(4) 0.058(3) -0.002(3) 0.014(2) 0.045(3)
C71 0.044(2) 0.057(3) 0.056(3) 0.001(2) 0.016(2) 0.019(2)
C72 0.101(5) 0.166(8) 0.061(4) -0.009(4) 0.015(3) 0.086(6)
C90 0.070(3) 0.052(3) 0.085(4) 0.012(3) 0.046(3) 0.011(3)
C91 0.037(2) 0.059(3) 0.110(5) 0.020(3) 0.010(3) 0.007(2)
C92 0.056(3) 0.050(3) 0.066(3) 0.003(2) -0.006(3) 0.003(2)
C93 0.057(3) 0.034(2) 0.072(3) 0.003(2) 0.016(2) 0.012(2)
C94 0.067(3) 0.047(3) 0.059(3) 0.019(2) 0.014(2) 0.015(2)

loop_
_atom_type_symbol
_atom_type_description
_atom_type_scat_dispersion_real
_atom_type_scat_dispersion_imag
_atom_type_scat_source
C C 0.0033 0.0016 'International Tables Vol C Tables 4.2.6.8 and 6.1.1.4'
H H 0.0000 0.0000 'International Tables Vol C Tables 4.2.6.8 and 6.1.1.4'
O O 0.0106 0.0060 'International Tables Vol C Tables 4.2.6.8 and 6.1.1.4'
S S 0.1246 0.1234 'International Tables Vol C Tables 4.2.6.8 and 6.1.1.4'
Mn Mn 0.3368 0.7283 'International Tables Vol C Tables 4.2.6.8 and 6.1.1.4'
Mo Mo -1.6832 0.6857 'International Tables Vol C Tables 4.2.6.8 and 6.1.1.4'

loop_
_geom_angle_atom_site_label_1
_geom_angle_atom_site_label_2
_geom_angle_atom_site_label_3
_geom_angle
_geom_angle_site_symmetry_1
_geom_angle_site_symmetry_3
_geom_angle_publ_flag
C20 Mo1 C21 80.8(2) . . ?
C20 Mo1 C4 89.9(2) . . ?
C21 Mo1 C4 88.9(2) . . ?
C20 Mo1 C5 123.9(2) . . ?
C21 Mo1 C5 83.79(19) . . ?
C4 Mo1 C5 36.1(2) . . ?
C20 Mo1 C3 85.9(2) . . ?
C21 Mo1 C3 123.4(2) . . ?
C4 Mo1 C3 36.1(2) . . ?
C5 Mo1 C3 59.56(19) . . ?
C20 Mo1 C1 144.2(2) . . ?
C21 Mo1 C1 112.89(19) . . ?
C4 Mo1 C1 58.9(2) . . ?
C5 Mo1 C1 34.80(19) . . ?
C3 Mo1 C1 58.65(19) . . ?
C20 Mo1 C2 115.9(2) . . ?
C21 Mo1 C2 141.65(19) . . ?
C4 Mo1 C2 58.7(2) . . ?
C5 Mo1 C2 58.04(18) . . ?
C3 Mo1 C2 35.1(2) . . ?
C1 Mo1 C2 34.54(18) . . ?
C20 Mo1 S2 82.64(14) . . ?
C21 Mo1 S2 131.35(14) . . ?
C4 Mo1 S2 136.53(15) . . ?
C5 Mo1 S2 141.54(14) . . ?
C3 Mo1 S2 100.52(15) . . ?
C1 Mo1 S2 107.16(14) . . ?
C2 Mo1 S2 86.39(14) . . ?
C20 Mo1 S1 126.40(14) . . ?
C21 Mo1 S1 79.92(14) . . ?
C4 Mo1 S1 138.79(15) . . ?
C5 Mo1 S1 102.93(15) . . ?
C3 Mo1 S1 144.90(15) . . ?
C1 Mo1 S1 89.23(14) . . ?
C2 Mo1 S1 110.07(15) . . ?
S2 Mo1 S1 74.06(4) . . ?
C20 Mo1 Mn1 75.29(14) . . ?
C21 Mo1 Mn1 79.45(13) . . ?
C4 Mo1 Mn1 162.38(14) . . ?
C5 Mo1 Mn1 152.01(14) . . ?
C3 Mo1 Mn1 147.98(14) . . ?
C1 Mo1 Mn1 138.06(15) . . ?
C2 Mo1 Mn1 136.57(14) . . ?
S2 Mo1 Mn1 52.10(3) . . ?
S1 Mo1 Mn1 52.20(3) . . ?
C61 Mo2 C60 83.78(17) . . ?
C61 Mo2 C93 89.30(18) . . ?
C60 Mo2 C93 90.50(18) . . ?
C61 Mo2 C94 85.06(19) . . ?
C60 Mo2 C94 125.23(19) . . ?
C93 Mo2 C94 35.91(18) . . ?
C61 Mo2 C92 122.8(2) . . ?
C60 Mo2 C92 83.5(2) . . ?
C93 Mo2 C92 35.50(19) . . ?
C94 Mo2 C92 59.2(2) . . ?
C61 Mo2 C90 115.4(2) . . ?
C60 Mo2 C90 141.1(2) . . ?
C93 Mo2 C90 58.3(2) . . ?
C94 Mo2 C90 35.1(2) . . ?
C92 Mo2 C90 57.6(2) . . ?
C61 Mo2 C91 143.33(19) . . ?
C60 Mo2 C91 111.3(2) . . ?
C93 Mo2 C91 58.6(2) . . ?
C94 Mo2 C91 58.7(2) . . ?
C92 Mo2 C91 34.8(2) . . ?
C90 Mo2 C91 34.4(2) . . ?
C61 Mo2 S3 80.04(13) . . ?
C60 Mo2 S3 129.44(13) . . ?
C93 Mo2 S3 136.40(14) . . ?
C94 Mo2 S3 100.71(14) . . ?
C92 Mo2 S3 144.12(17) . . ?
C90 Mo2 S3 88.51(15) . . ?
C91 Mo2 S3 110.09(18) . . ?
C61 Mo2 S4 126.55(13) . . ?
C60 Mo2 S4 78.77(12) . . ?
C93 Mo2 S4 140.33(14) . . ?
C94 Mo2 S4 144.62(15) . . ?
C92 Mo2 S4 104.92(15) . . ?
C90 Mo2 S4 109.58(16) . . ?
C91 Mo2 S4 89.80(15) . . ?
S3 Mo2 S4 73.60(4) . . ?
C61 Mo2 Mn2 75.05(12) . . ?
C60 Mo2 Mn2 77.59(13) . . ?
C93 Mo2 Mn2 161.13(14) . . ?
C94 Mo2 Mn2 148.18(14) . . ?
C92 Mo2 Mn2 152.48(14) . . ?
C90 Mo2 Mn2 138.20(14) . . ?
C91 Mo2 Mn2 139.47(16) . . ?
S3 Mo2 Mn2 52.01(3) . . ?
S4 Mo2 Mn2 52.01(3) . . ?
C12 Mn1 C11 91.6(2) . . ?
C12 Mn1 C10 94.0(2) . . ?
C11 Mn1 C10 91.8(2) . . ?
C12 Mn1 S2 100.03(18) . . ?
C11 Mn1 S2 93.99(15) . . ?
C10 Mn1 S2 164.69(14) . . ?
C12 Mn1 S1 99.10(16) . . ?
C11 Mn1 S1 168.46(15) . . ?
C10 Mn1 S1 91.72(14) . . ?
S2 Mn1 S1 80.03(4) . . ?
C12 Mn1 Mo1 147.94(17) . . ?
C11 Mn1 Mo1 110.94(15) . . ?
C10 Mn1 Mo1 107.28(14) . . ?
S2 Mn1 Mo1 57.42(3) . . ?
S1 Mn1 Mo1 57.53(3) . . ?
C52 Mn2 C51 91.4(2) . . ?
C52 Mn2 C50 93.8(2) . . ?
C51 Mn2 C50 90.7(2) . . ?
C52 Mn2 S3 97.79(17) . . ?
C51 Mn2 S3 92.30(15) . . ?
C50 Mn2 S3 168.00(16) . . ?
C52 Mn2 S4 98.21(16) . . ?
C51 Mn2 S4 168.11(14) . . ?
C50 Mn2 S4 95.63(18) . . ?
S3 Mn2 S4 79.53(4) . . ?
C52 Mn2 Mo2 145.78(16) . . ?
C51 Mn2 Mo2 110.95(14) . . ?
C50 Mn2 Mo2 110.87(16) . . ?
S3 Mn2 Mo2 57.27(3) . . ?
S4 Mn2 Mo2 57.34(3) . . ?
C31 S1 Mn1 102.71(16) . . ?
C31 S1 Mo1 102.88(18) . . ?
Mn1 S1 Mo1 70.26(3) . . ?
C30 S2 Mn1 103.78(18) . . ?
C30 S2 Mo1 102.72(17) . . ?
Mn1 S2 Mo1 70.48(3) . . ?
C71 S3 Mn2 101.10(17) . . ?
C71 S3 Mo2 104.56(16) . . ?
Mn2 S3 Mo2 70.73(3) . . ?
C70 S4 Mn2 103.31(18) . . ?
C70 S4 Mo2 103.33(18) . . ?
Mn2 S4 Mo2 70.65(3) . . ?
C5 C1 C2 108.1(5) . . ?
C5 C1 Mo1 70.2(3) . . ?
C2 C1 Mo1 73.1(3) . . ?
C1 C2 C3 108.7(5) . . ?
C1 C2 Mo1 72.4(3) . . ?
C3 C2 Mo1 70.3(3) . . ?
C2 C3 C4 107.1(5) . . ?
C2 C3 Mo1 74.6(3) . . ?
C4 C3 Mo1 70.6(3) . . ?
C5 C4 C3 107.6(5) . . ?
C5 C4 Mo1 72.7(3) . . ?
C3 C4 Mo1 73.3(3) . . ?
C1 C5 C4 108.5(5) . . ?
C1 C5 Mo1 75.0(3) . . ?
C4 C5 Mo1 71.2(3) . . ?
O10 C10 Mn1 179.5(4) . . ?
O11 C11 Mn1 178.8(4) . . ?
O12 C12 Mn1 178.7(5) . . ?
O20 C20 Mo1 174.8(4) . . ?
O21 C21 Mo1 176.6(4) . . ?
C31 C30 S2 112.7(3) . . ?
C32 C31 C30 124.7(5) . . ?
C32 C31 S1 119.5(5) . . ?
C30 C31 S1 115.8(3) . . ?
O50 C50 Mn2 178.9(6) . . ?
O51 C51 Mn2 178.1(5) . . ?
O52 C52 Mn2 177.8(5) . . ?
O60 C60 Mo2 175.0(4) . . ?
O61 C61 Mo2 174.5(4) . . ?
C71 C70 S4 111.8(3) . . ?
C72 C71 C70 122.3(5) . . ?
C72 C71 S3 120.6(5) . . ?
C70 C71 S3 116.8(3) . . ?
C91 C90 C94 109.4(5) . . ?
C91 C90 Mo2 73.1(3) . . ?
C94 C90 Mo2 70.1(3) . . ?
C90 C91 C92 107.1(5) . . ?
C90 C91 Mo2 72.5(3) . . ?
C92 C91 Mo2 70.3(3) . . ?
C93 C92 C91 108.7(5) . . ?
C93 C92 Mo2 70.8(3) . . ?
C91 C92 Mo2 74.9(3) . . ?
C92 C93 C94 108.4(5) . . ?
C92 C93 Mo2 73.7(3) . . ?
C94 C93 Mo2 73.2(3) . . ?
C90 C94 C93 106.4(5) . . ?
C90 C94 Mo2 74.8(3) . . ?
C93 C94 Mo2 70.9(3) . . ?

loop_
_geom_bond_atom_site_label_1
_geom_bond_atom_site_label_2
_geom_bond_distance
_geom_bond_site_symmetry_2
_geom_bond_publ_flag
Mo1 C20 1.994(5) . ?
Mo1 C21 2.005(5) . ?
Mo1 C4 2.263(5) . ?
Mo1 C5 2.282(5) . ?
Mo1 C3 2.297(5) . ?
Mo1 C1 2.344(4) . ?
Mo1 C2 2.352(4) . ?
Mo1 S2 2.4618(11) . ?
Mo1 S1 2.4685(12) . ?
Mo1 Mn1 2.7539(7) . ?
Mo2 C61 1.997(5) . ?
Mo2 C60 2.006(4) . ?
Mo2 C93 2.260(4) . ?
Mo2 C94 2.288(5) . ?
Mo2 C92 2.296(5) . ?
Mo2 C90 2.348(5) . ?
Mo2 C91 2.355(5) . ?
Mo2 S3 2.4600(11) . ?
Mo2 S4 2.4633(12) . ?
Mo2 Mn2 2.7604(7) . ?
Mn1 C12 1.770(5) . ?
Mn1 C11 1.799(5) . ?
Mn1 C10 1.809(5) . ?
Mn1 S2 2.3055(13) . ?
Mn1 S1 2.3120(12) . ?
Mn2 C52 1.774(5) . ?
Mn2 C51 1.793(5) . ?
Mn2 C50 1.799(5) . ?
Mn2 S3 2.3046(12) . ?
Mn2 S4 2.3057(13) . ?
S1 C31 1.789(5) . ?
S2 C30 1.821(5) . ?
S3 C71 1.767(5) . ?
S4 C70 1.816(5) . ?
O10 C10 1.131(5) . ?
O11 C11 1.127(5) . ?
O12 C12 1.151(6) . ?
O20 C20 1.144(6) . ?
O21 C21 1.128(6) . ?
O50 C50 1.140(6) . ?
O51 C51 1.141(6) . ?
O52 C52 1.142(6) . ?
O60 C60 1.128(5) . ?
O61 C61 1.145(5) . ?
C1 C5 1.385(8) . ?
C1 C2 1.394(7) . ?
C2 C3 1.403(8) . ?
C3 C4 1.412(8) . ?
C4 C5 1.407(8) . ?
C30 C31 1.485(7) . ?
C31 C32 1.289(7) . ?
C70 C71 1.469(7) . ?
C71 C72 1.312(7) . ?
C90 C91 1.390(8) . ?
C90 C94 1.400(8) . ?
C91 C92 1.391(9) . ?
C92 C93 1.389(7) . ?
C93 C94 1.402(7) . ?
